data_7711897
loop_
_publ_author_name
'Ludwig, Stephan'
'Hamann, Friederike M.'
'Helmdach, Kai'
'Villinger, Alexander'
'Seidel, Wolfram W.'

_publ_section_title
;
 Tuning the potential of redox-active diphosphine ligands based on the
 alkyne complexes
 [Tp*W(CO)L{&#x3b7;<sup>2</sup>-C<sub>2</sub>(PPh<sub>2</sub>)<sub>2</sub>}].
;
_journal_issue 2
_journal_name_full 'Dalton transactions (Cambridge, England : 2003)'
_journal_page_first 326
_journal_page_last 337
_journal_paper_doi 10.1039/d2dt02794a
_journal_volume 52
_journal_year 2023
_chemical_formula_moiety 'C46 H48 B Cl2 N7 O P2 Pd W, (C2 H3 N), (C H2 Cl2)'
_chemical_formula_sum 'C48.8 H52.6 B Cl2.6 N8 O P2 Pd W'
_chemical_formula_weight 1222.36
_chemical_name_systematic
'Carbonyl-cyanido-hydrido{tris(3,4,5-trimethylpyrazolyl)borato}-tungsten(II) {\m-\h2-\k2-bis(diphenylphosphanylethyne)}-palladiumdichloride'
_chemical_properties_physical Moisture-sensitive
_space_group_crystal_system triclinic
_space_group_IT_number 2
_space_group_name_Hall '-P 1'
_space_group_name_H-M_alt 'P -1'
_atom_sites_solution_hydrogens geom
_audit_creation_method SHELXL-2014
_audit_update_record
;
2022-08-18 deposited with the CCDC.	2022-12-12 downloaded from the CCDC.
;
_cell_angle_alpha 92.352(4)
_cell_angle_beta 92.815(4)
_cell_angle_gamma 119.240(4)
_cell_formula_units_Z 2
_cell_length_a 13.5408(11)
_cell_length_b 13.7166(11)
_cell_length_c 16.4682(12)
_cell_measurement_reflns_used 9771
_cell_measurement_temperature 123(2)
_cell_measurement_theta_max 30.39
_cell_measurement_theta_min 2.48
_cell_volume 2658.3(4)
_computing_cell_refinement 'Bruker SAINT'
_computing_data_collection 'Bruker APEX2'
_computing_data_reduction 'Bruker SAINT'
_computing_molecular_graphics 'Mercury 2016'
_computing_publication_material SHELXL-2013
_computing_structure_refinement 'SHELXL-2014 (Sheldrick, 2014)'
_computing_structure_solution 'SHELXS-97 (Sheldrick, 2008)'
_diffrn_ambient_temperature 123(2)
_diffrn_measured_fraction_theta_full 0.998
_diffrn_measured_fraction_theta_max 0.994
_diffrn_measurement_device_type 'Bruker APEX-II CCD'
_diffrn_measurement_method '\f and \w scans'
_diffrn_radiation_monochromator graphite
_diffrn_radiation_source 'sealed tube'
_diffrn_radiation_type MoK\a
_diffrn_radiation_wavelength 0.71073
_diffrn_reflns_av_R_equivalents 0.0467
_diffrn_reflns_av_unetI/netI 0.0492
_diffrn_reflns_Laue_measured_fraction_full 0.998
_diffrn_reflns_Laue_measured_fraction_max 0.994
_diffrn_reflns_limit_h_max 20
_diffrn_reflns_limit_h_min -20
_diffrn_reflns_limit_k_max 20
_diffrn_reflns_limit_k_min -20
_diffrn_reflns_limit_l_max 24
_diffrn_reflns_limit_l_min -24
_diffrn_reflns_number 85217
_diffrn_reflns_point_group_measured_fraction_full 0.998
_diffrn_reflns_point_group_measured_fraction_max 0.994
_diffrn_reflns_theta_full 25.242
_diffrn_reflns_theta_max 32.499
_diffrn_reflns_theta_min 2.126
_exptl_absorpt_coefficient_mu 2.805
_exptl_absorpt_correction_T_max 0.7464
_exptl_absorpt_correction_T_min 0.6117
_exptl_absorpt_correction_type multi-scan
_exptl_absorpt_process_details '(SADABS; Sheldrick, 2004)'
_exptl_crystal_colour green
_exptl_crystal_density_diffrn 1.593
_exptl_crystal_description plate
_exptl_crystal_F_000 1268
_exptl_crystal_recrystallization_method 'Re-crystallisation from solvent: acetonitrile / dichloromethane'
_exptl_crystal_size_max 0.100
_exptl_crystal_size_mid 0.100
_exptl_crystal_size_min 0.030
_platon_squeeze_details
;
The unit cell contains 2 CH2Cl2 molecules which have been treated 
as a diffuse contribution to the overall scattering without specific atom 
positions by SQUEEZE/PLATON.
;
_refine_diff_density_max 1.418
_refine_diff_density_min -2.066
_refine_diff_density_rms 0.135
_refine_ls_extinction_method none
_refine_ls_goodness_of_fit_ref 0.929
_refine_ls_hydrogen_treatment constr
_refine_ls_matrix_type full
_refine_ls_number_parameters 582
_refine_ls_number_reflns 19133
_refine_ls_number_restraints 0
_refine_ls_restrained_S_all 0.929
_refine_ls_R_factor_all 0.0572
_refine_ls_R_factor_gt 0.0379
_refine_ls_shift/su_max 0.002
_refine_ls_shift/su_mean 0.000
_refine_ls_structure_factor_coef Fsqd
_refine_ls_weighting_details 'w=1/[\s^2^(Fo^2^)+(0.0404P)^2^+8.4770P] where P=(Fo^2^+2Fc^2^)/3'
_refine_ls_weighting_scheme calc
_refine_ls_wR_factor_gt 0.0846
_refine_ls_wR_factor_ref 0.0951
_reflns_Friedel_coverage 0.000
_reflns_number_gt 15229
_reflns_number_total 19133
_reflns_threshold_expression 'I > 2\s(I)'
_cod_data_source_file d2dt02794a2.cif
_cod_data_source_block kh_sl141
_cod_depositor_comments 'Adding full bibliography for 7711895--7711909.cif.'
_cod_original_formula_sum 'C48.80 H52.60 B Cl2.60 N8 O P2 Pd W'
_cod_database_code 7711897
_shelx_space_group_comment
;
The symmetry employed for this shelxl refinement is uniquely defined
by the following loop, which should always be used as a source of
symmetry information in preference to the above space-group names.
They are only intended as comments.
;
_shelx_estimated_absorpt_t_min 0.767
_shelx_estimated_absorpt_t_max 0.921
_shelxl_version_number 2014-3

loop_
_space_group_symop_operation_xyz
'x, y, z'
'-x, -y, -z'

loop_
_atom_site_label
_atom_site_type_symbol
_atom_site_fract_x
_atom_site_fract_y
_atom_site_fract_z
_atom_site_U_iso_or_equiv
_atom_site_adp_type
_atom_site_occupancy
_atom_site_site_symmetry_order
_atom_site_calc_flag
_atom_site_refinement_flags_posn
_atom_site_refinement_flags_adp
_atom_site_refinement_flags_occupancy
_atom_site_disorder_assembly
_atom_site_disorder_group
N8 N 0.3978(11) 0.6285(10) 0.6056(11) 0.205(7) Uani 1 1 d . . . . .
C47 C 0.3385(9) 0.6217(8) 0.5471(12) 0.146(6) Uani 1 1 d . . . . .
C48 C 0.2691(11) 0.6195(8) 0.4782(9) 0.164(6) Uani 1 1 d . . . . .
H48A H 0.1896 0.5831 0.4912 0.246 Uiso 1 1 calc R U . . .
H48B H 0.2770 0.5775 0.4318 0.246 Uiso 1 1 calc R U . . .
H48C H 0.2931 0.6963 0.4644 0.246 Uiso 1 1 calc R U . . .
W1 W 0.68116(2) 0.84945(2) 0.14953(2) 0.01854(4) Uani 1 1 d . . . . .
Pd1 Pd 0.89752(2) 1.17156(2) 0.36520(2) 0.02391(6) Uani 1 1 d . . . . .
Cl1 Cl 0.85383(9) 1.19319(9) 0.49817(7) 0.0442(2) Uani 1 1 d . . . . .
Cl2 Cl 1.05934(8) 1.34968(8) 0.37399(7) 0.0415(2) Uani 1 1 d . . . . .
P1 P 0.74439(7) 1.00139(7) 0.35871(5) 0.02069(15) Uani 1 1 d . . . . .
P2 P 0.93500(7) 1.12943(7) 0.24068(5) 0.02057(15) Uani 1 1 d . . . . .
O1 O 0.8324(2) 0.9817(2) 0.01069(17) 0.0358(6) Uani 1 1 d . . . . .
N1 N 0.5748(2) 0.7276(2) 0.04685(17) 0.0214(5) Uani 1 1 d . . . . .
N2 N 0.4585(2) 0.6810(2) 0.04575(17) 0.0219(5) Uani 1 1 d . . . . .
N5 N 0.5574(2) 0.9056(2) 0.12784(17) 0.0209(5) Uani 1 1 d . . . . .
N6 N 0.4431(2) 0.8325(2) 0.12296(17) 0.0217(5) Uani 1 1 d . . . . .
N3 N 0.5522(2) 0.7129(2) 0.21606(17) 0.0208(5) Uani 1 1 d . . . . .
N4 N 0.4383(2) 0.6724(2) 0.19456(18) 0.0236(5) Uani 1 1 d . . . . .
N7 N 0.8241(3) 0.7133(3) 0.1550(2) 0.0337(7) Uani 1 1 d . . . . .
B1 B 0.4017(3) 0.7062(3) 0.1170(2) 0.0225(7) Uani 1 1 d . . . . .
H1 H 0.3172 0.6630 0.1065 0.027 Uiso 1 1 calc R U . . .
C1 C 0.7380(3) 0.9372(3) 0.2592(2) 0.0206(6) Uani 1 1 d . . . . .
C2 C 0.8119(2) 0.9954(2) 0.20598(19) 0.0192(6) Uani 1 1 d . . . . .
C3 C 0.7769(3) 0.9344(3) 0.0612(2) 0.0246(6) Uani 1 1 d . . . . .
C4 C 0.7719(3) 0.7579(3) 0.1528(2) 0.0246(6) Uani 1 1 d . . . . .
C5 C 0.7115(3) 0.7136(4) -0.0444(2) 0.0326(8) Uani 1 1 d . . . . .
H5A H 0.7080 0.6483 -0.0738 0.049 Uiso 1 1 calc R U . . .
H5B H 0.7631 0.7348 0.0050 0.049 Uiso 1 1 calc R U . . .
H5C H 0.7393 0.7763 -0.0794 0.049 Uiso 1 1 calc R U . . .
C6 C 0.5960(3) 0.6853(3) -0.0214(2) 0.0245(6) Uani 1 1 d . . . . .
C7 C 0.4940(3) 0.6117(3) -0.0666(2) 0.0275(7) Uani 1 1 d . . . . .
C8 C 0.4102(3) 0.6126(3) -0.0224(2) 0.0262(7) Uani 1 1 d . . . . .
C9 C 0.2837(3) 0.5505(4) -0.0432(3) 0.0400(9) Uani 1 1 d . . . . .
H9A H 0.2663 0.5056 -0.0951 0.060 Uiso 1 1 calc R U . . .
H9B H 0.2461 0.5012 -0.0001 0.060 Uiso 1 1 calc R U . . .
H9C H 0.2563 0.6045 -0.0480 0.060 Uiso 1 1 calc R U . . .
C10 C 0.4799(4) 0.5468(4) -0.1457(3) 0.0425(10) Uani 1 1 d . . . . .
H10A H 0.5547 0.5631 -0.1623 0.064 Uiso 1 1 calc R U . . .
H10B H 0.4341 0.4664 -0.1389 0.064 Uiso 1 1 calc R U . . .
H10C H 0.4417 0.5681 -0.1876 0.064 Uiso 1 1 calc R U . . .
C17 C 0.6802(3) 1.1133(3) 0.1229(3) 0.0308(8) Uani 1 1 d . . . . .
H17A H 0.6681 1.1773 0.1158 0.046 Uiso 1 1 calc R U . . .
H17B H 0.7221 1.1237 0.1758 0.046 Uiso 1 1 calc R U . . .
H17C H 0.7241 1.1076 0.0792 0.046 Uiso 1 1 calc R U . . .
C18 C 0.5689(3) 1.0090(3) 0.1199(2) 0.0214(6) Uani 1 1 d . . . . .
C19 C 0.4621(3) 1.0009(3) 0.1103(2) 0.0241(6) Uani 1 1 d . . . . .
C20 C 0.3848(3) 0.8874(3) 0.1116(2) 0.0233(6) Uani 1 1 d . . . . .
C21 C 0.2578(3) 0.8291(3) 0.1032(3) 0.0334(8) Uani 1 1 d . . . . .
H21A H 0.2325 0.8841 0.0955 0.050 Uiso 1 1 calc R U . . .
H21B H 0.2294 0.7740 0.0561 0.050 Uiso 1 1 calc R U . . .
H21C H 0.2282 0.7909 0.1527 0.050 Uiso 1 1 calc R U . . .
C22 C 0.4401(3) 1.0964(3) 0.0994(3) 0.0327(8) Uani 1 1 d . . . . .
H22A H 0.4765 1.1519 0.1461 0.049 Uiso 1 1 calc R U . . .
H22B H 0.3581 1.0686 0.0959 0.049 Uiso 1 1 calc R U . . .
H22C H 0.4712 1.1312 0.0492 0.049 Uiso 1 1 calc R U . . .
C11 C 0.6657(3) 0.6689(3) 0.3186(2) 0.0275(7) Uani 1 1 d . . . . .
H11A H 0.6596 0.6623 0.3774 0.041 Uiso 1 1 calc R U . . .
H11B H 0.7290 0.7425 0.3089 0.041 Uiso 1 1 calc R U . . .
H11C H 0.6793 0.6101 0.2952 0.041 Uiso 1 1 calc R U . . .
C12 C 0.5586(3) 0.6565(3) 0.2796(2) 0.0231(6) Uani 1 1 d . . . . .
C13 C 0.4482(3) 0.5803(3) 0.2993(2) 0.0292(7) Uani 1 1 d . . . . .
C14 C 0.3754(3) 0.5920(3) 0.2441(2) 0.0283(7) Uani 1 1 d . . . . .
C15 C 0.2486(3) 0.5288(3) 0.2328(3) 0.0385(9) Uani 1 1 d . . . . .
H15A H 0.2187 0.4746 0.2744 0.058 Uiso 1 1 calc R U . . .
H15B H 0.2193 0.5813 0.2381 0.058 Uiso 1 1 calc R U . . .
H15C H 0.2246 0.4890 0.1785 0.058 Uiso 1 1 calc R U . . .
C16 C 0.4198(4) 0.4999(4) 0.3653(3) 0.0424(10) Uani 1 1 d . . . . .
H16A H 0.4545 0.5420 0.4180 0.064 Uiso 1 1 calc R U . . .
H16B H 0.4494 0.4488 0.3535 0.064 Uiso 1 1 calc R U . . .
H16C H 0.3373 0.4567 0.3672 0.064 Uiso 1 1 calc R U . . .
C23 C 0.6067(3) 0.9917(3) 0.3615(2) 0.0244(6) Uani 1 1 d . . . . .
C24 C 0.5095(3) 0.8888(3) 0.3437(3) 0.0381(9) Uani 1 1 d . . . . .
H24 H 0.5158 0.8246 0.3285 0.046 Uiso 1 1 calc R U . . .
C25 C 0.4028(3) 0.8793(4) 0.3481(3) 0.0462(11) Uani 1 1 d . . . . .
H25 H 0.3364 0.8088 0.3355 0.055 Uiso 1 1 calc R U . . .
C26 C 0.3934(4) 0.9714(4) 0.3705(3) 0.0441(10) Uani 1 1 d . . . . .
H26 H 0.3209 0.9639 0.3778 0.053 Uiso 1 1 calc R U . . .
C27 C 0.4896(4) 1.0749(4) 0.3825(3) 0.0498(12) Uani 1 1 d . . . . .
H27 H 0.4827 1.1398 0.3932 0.060 Uiso 1 1 calc R U . . .
C28 C 0.5968(4) 1.0854(4) 0.3791(3) 0.0389(9) Uani 1 1 d . . . . .
H28 H 0.6628 1.1568 0.3889 0.047 Uiso 1 1 calc R U . . .
C29 C 0.7572(3) 0.9134(3) 0.4321(2) 0.0260(7) Uani 1 1 d . . . . .
C30 C 0.6700(4) 0.8478(4) 0.4803(3) 0.0393(9) Uani 1 1 d . . . . .
H30 H 0.6011 0.8505 0.4769 0.047 Uiso 1 1 calc R U . . .
C31 C 0.6843(4) 0.7788(4) 0.5332(3) 0.0500(12) Uani 1 1 d . . . . .
H31 H 0.6251 0.7342 0.5661 0.060 Uiso 1 1 calc R U . . .
C32 C 0.7835(4) 0.7744(4) 0.5383(3) 0.0436(10) Uani 1 1 d . . . . .
H32 H 0.7924 0.7264 0.5743 0.052 Uiso 1 1 calc R U . . .
C33 C 0.8710(4) 0.8401(3) 0.4907(3) 0.0372(9) Uani 1 1 d . . . . .
H33 H 0.9396 0.8369 0.4942 0.045 Uiso 1 1 calc R U . . .
C34 C 0.8582(3) 0.9103(3) 0.4384(2) 0.0293(7) Uani 1 1 d . . . . .
H34 H 0.9185 0.9564 0.4068 0.035 Uiso 1 1 calc R U . . .
C35 C 1.0517(3) 1.1004(3) 0.2428(2) 0.0251(7) Uani 1 1 d . . . . .
C36 C 1.0356(3) 0.9923(4) 0.2418(3) 0.0457(11) Uani 1 1 d . . . . .
H36 H 0.9609 0.9302 0.2393 0.055 Uiso 1 1 calc R U . . .
C37 C 1.1284(4) 0.9749(4) 0.2445(4) 0.0564(14) Uani 1 1 d . . . . .
H37 H 1.1169 0.9008 0.2439 0.068 Uiso 1 1 calc R U . . .
C38 C 1.2360(4) 1.0635(5) 0.2479(3) 0.0472(11) Uani 1 1 d . . . . .
H38 H 1.2989 1.0507 0.2487 0.057 Uiso 1 1 calc R U . . .
C39 C 1.2541(3) 1.1717(4) 0.2502(3) 0.0427(10) Uani 1 1 d . . . . .
H39 H 1.3294 1.2329 0.2532 0.051 Uiso 1 1 calc R U . . .
C40 C 1.1628(3) 1.1915(3) 0.2482(2) 0.0339(8) Uani 1 1 d . . . . .
H40 H 1.1754 1.2661 0.2505 0.041 Uiso 1 1 calc R U . . .
C41 C 0.9652(3) 1.2277(3) 0.1629(2) 0.0241(6) Uani 1 1 d . . . . .
C42 C 1.0047(3) 1.2105(3) 0.0895(2) 0.0284(7) Uani 1 1 d . . . . .
H42 H 1.0204 1.1505 0.0821 0.034 Uiso 1 1 calc R U . . .
C43 C 1.0209(3) 1.2817(4) 0.0275(2) 0.0353(9) Uani 1 1 d . . . . .
H43 H 1.0460 1.2695 -0.0229 0.042 Uiso 1 1 calc R U . . .
C44 C 1.0001(3) 1.3705(4) 0.0398(3) 0.0416(10) Uani 1 1 d . . . . .
H44 H 1.0109 1.4190 -0.0026 0.050 Uiso 1 1 calc R U . . .
C45 C 0.9638(3) 1.3895(3) 0.1129(3) 0.0372(9) Uani 1 1 d . . . . .
H45 H 0.9512 1.4515 0.1209 0.045 Uiso 1 1 calc R U . . .
C46 C 0.9459(3) 1.3178(3) 0.1747(2) 0.0287(7) Uani 1 1 d . . . . .
H46 H 0.9204 1.3303 0.2247 0.034 Uiso 1 1 calc R U . . .

loop_
_atom_site_aniso_label
_atom_site_aniso_U_11
_atom_site_aniso_U_22
_atom_site_aniso_U_33
_atom_site_aniso_U_23
_atom_site_aniso_U_13
_atom_site_aniso_U_12
N8 0.141(10) 0.133(9) 0.38(2) 0.075(11) 0.040(12) 0.097(8)
C47 0.082(7) 0.055(5) 0.30(2) -0.011(8) -0.012(9) 0.037(5)
C48 0.145(10) 0.093(7) 0.263(16) -0.081(9) -0.022(11) 0.075(7)
W1 0.01406(5) 0.01726(5) 0.02339(6) 0.00722(4) 0.00495(4) 0.00627(4)
Pd1 0.01787(11) 0.01977(11) 0.02825(13) 0.00485(9) 0.00411(9) 0.00431(9)
Cl1 0.0403(5) 0.0427(5) 0.0359(5) -0.0028(4) 0.0084(4) 0.0097(4)
Cl2 0.0310(4) 0.0272(4) 0.0433(5) 0.0078(4) 0.0006(4) -0.0037(4)
P1 0.0166(3) 0.0191(3) 0.0242(4) 0.0059(3) 0.0065(3) 0.0063(3)
P2 0.0143(3) 0.0188(3) 0.0261(4) 0.0092(3) 0.0049(3) 0.0053(3)
O1 0.0292(13) 0.0386(15) 0.0327(14) 0.0121(11) 0.0119(11) 0.0097(12)
N1 0.0178(12) 0.0221(12) 0.0244(13) 0.0044(10) 0.0022(10) 0.0096(10)
N2 0.0158(11) 0.0181(11) 0.0292(14) 0.0023(10) 0.0019(10) 0.0063(10)
N5 0.0157(11) 0.0211(12) 0.0244(13) 0.0068(10) 0.0053(10) 0.0070(10)
N6 0.0147(11) 0.0202(12) 0.0286(14) 0.0068(10) 0.0044(10) 0.0067(10)
N3 0.0167(11) 0.0157(11) 0.0278(14) 0.0069(10) 0.0050(10) 0.0056(9)
N4 0.0167(12) 0.0182(12) 0.0323(15) 0.0094(11) 0.0067(10) 0.0048(10)
N7 0.0333(16) 0.0316(16) 0.0401(18) 0.0018(13) 0.0021(14) 0.0191(14)
B1 0.0138(14) 0.0178(14) 0.0316(19) 0.0038(13) 0.0034(13) 0.0042(12)
C1 0.0161(13) 0.0185(13) 0.0260(15) 0.0074(11) 0.0046(11) 0.0070(11)
C2 0.0154(12) 0.0159(12) 0.0260(15) 0.0059(11) 0.0033(11) 0.0072(10)
C3 0.0199(14) 0.0259(15) 0.0268(16) 0.0066(13) 0.0039(12) 0.0098(12)
C4 0.0204(14) 0.0255(15) 0.0290(17) 0.0074(13) 0.0054(12) 0.0114(12)
C5 0.0298(18) 0.043(2) 0.0296(18) 0.0022(15) 0.0048(14) 0.0212(16)
C6 0.0225(15) 0.0237(15) 0.0287(17) 0.0056(13) 0.0045(12) 0.0119(12)
C7 0.0321(17) 0.0196(14) 0.0299(17) 0.0013(13) 0.0026(14) 0.0119(13)
C8 0.0247(15) 0.0159(13) 0.0333(18) 0.0030(12) 0.0009(13) 0.0065(12)
C9 0.0242(17) 0.035(2) 0.050(3) -0.0069(18) -0.0050(16) 0.0074(15)
C10 0.041(2) 0.035(2) 0.043(2) -0.0104(17) 0.0028(18) 0.0124(18)
C17 0.0214(15) 0.0195(14) 0.048(2) 0.0109(14) 0.0044(14) 0.0066(12)
C18 0.0182(13) 0.0176(13) 0.0273(16) 0.0055(11) 0.0016(11) 0.0076(11)
C19 0.0210(14) 0.0214(14) 0.0296(17) 0.0067(12) 0.0037(12) 0.0097(12)
C20 0.0179(13) 0.0246(15) 0.0260(16) 0.0034(12) 0.0033(11) 0.0091(12)
C21 0.0151(14) 0.0298(17) 0.056(2) 0.0101(16) 0.0044(14) 0.0105(13)
C22 0.0303(18) 0.0274(17) 0.046(2) 0.0099(15) 0.0045(16) 0.0179(15)
C11 0.0292(17) 0.0234(15) 0.0299(17) 0.0052(13) 0.0020(13) 0.0127(13)
C12 0.0252(15) 0.0190(13) 0.0237(15) 0.0064(11) 0.0070(12) 0.0090(12)
C13 0.0302(17) 0.0221(15) 0.0353(19) 0.0103(14) 0.0126(14) 0.0114(13)
C14 0.0231(15) 0.0195(14) 0.039(2) 0.0101(13) 0.0117(14) 0.0064(12)
C15 0.0213(16) 0.0337(19) 0.056(3) 0.0214(18) 0.0151(16) 0.0077(15)
C16 0.041(2) 0.034(2) 0.049(2) 0.0252(18) 0.0162(19) 0.0129(17)
C23 0.0189(14) 0.0263(15) 0.0292(17) 0.0048(13) 0.0060(12) 0.0114(12)
C24 0.0207(16) 0.0298(18) 0.059(3) -0.0063(17) 0.0045(16) 0.0091(14)
C25 0.0192(17) 0.049(3) 0.066(3) -0.003(2) 0.0068(18) 0.0135(17)
C26 0.032(2) 0.060(3) 0.052(3) 0.013(2) 0.0143(18) 0.030(2)
C27 0.043(2) 0.048(3) 0.073(3) 0.008(2) 0.018(2) 0.032(2)
C28 0.0314(19) 0.0327(19) 0.053(3) 0.0022(18) 0.0099(18) 0.0159(16)
C29 0.0268(16) 0.0250(15) 0.0245(16) 0.0082(12) 0.0042(12) 0.0109(13)
C30 0.035(2) 0.044(2) 0.042(2) 0.0227(18) 0.0189(17) 0.0201(18)
C31 0.058(3) 0.053(3) 0.043(2) 0.028(2) 0.021(2) 0.027(2)
C32 0.055(3) 0.040(2) 0.036(2) 0.0162(18) 0.0016(19) 0.022(2)
C33 0.038(2) 0.035(2) 0.037(2) 0.0037(16) -0.0065(16) 0.0181(17)
C34 0.0234(15) 0.0282(16) 0.0324(18) 0.0063(14) 0.0009(13) 0.0094(13)
C35 0.0177(14) 0.0314(16) 0.0264(16) 0.0107(13) 0.0048(12) 0.0112(13)
C36 0.0235(18) 0.033(2) 0.079(3) 0.011(2) 0.0049(19) 0.0120(16)
C37 0.042(3) 0.049(3) 0.092(4) 0.014(3) 0.010(3) 0.032(2)
C38 0.030(2) 0.070(3) 0.053(3) 0.021(2) 0.0097(18) 0.032(2)
C39 0.0207(17) 0.061(3) 0.043(2) 0.015(2) 0.0044(15) 0.0166(18)
C40 0.0187(15) 0.0374(19) 0.039(2) 0.0085(16) 0.0040(14) 0.0080(14)
C41 0.0150(13) 0.0204(14) 0.0320(17) 0.0108(12) 0.0035(12) 0.0041(11)
C42 0.0182(14) 0.0299(16) 0.0339(18) 0.0127(14) 0.0048(13) 0.0085(13)
C43 0.0246(16) 0.043(2) 0.034(2) 0.0209(17) 0.0060(14) 0.0118(16)
C44 0.0259(17) 0.041(2) 0.052(3) 0.0305(19) 0.0018(16) 0.0101(16)
C45 0.0286(18) 0.0275(17) 0.055(3) 0.0184(17) 0.0006(17) 0.0122(15)
C46 0.0204(15) 0.0227(15) 0.040(2) 0.0090(14) 0.0008(13) 0.0076(12)

loop_
_atom_type_symbol
_atom_type_description
_atom_type_scat_dispersion_real
_atom_type_scat_dispersion_imag
_atom_type_scat_source
C C 0.0033 0.0016 'International Tables Vol C Tables 4.2.6.8 and 6.1.1.4'
H H 0.0000 0.0000 'International Tables Vol C Tables 4.2.6.8 and 6.1.1.4'
B B 0.0013 0.0007 'International Tables Vol C Tables 4.2.6.8 and 6.1.1.4'
N N 0.0061 0.0033 'International Tables Vol C Tables 4.2.6.8 and 6.1.1.4'
O O 0.0106 0.0060 'International Tables Vol C Tables 4.2.6.8 and 6.1.1.4'
P P 0.1023 0.0942 'International Tables Vol C Tables 4.2.6.8 and 6.1.1.4'
Cl Cl 0.1484 0.1585 'International Tables Vol C Tables 4.2.6.8 and 6.1.1.4'
Pd Pd -0.9988 1.0072 'International Tables Vol C Tables 4.2.6.8 and 6.1.1.4'
W W -0.8490 6.8722 'International Tables Vol C Tables 4.2.6.8 and 6.1.1.4'

loop_
_geom_angle_atom_site_label_1
_geom_angle_atom_site_label_2
_geom_angle_atom_site_label_3
_geom_angle
_geom_angle_site_symmetry_1
_geom_angle_site_symmetry_3
_geom_angle_publ_flag
N8 C47 C48 177.1(12) . . ?
C47 C48 H48A 109.5 . . ?
C47 C48 H48B 109.5 . . ?
H48A C48 H48B 109.5 . . ?
C47 C48 H48C 109.5 . . ?
H48A C48 H48C 109.5 . . ?
H48B C48 H48C 109.5 . . ?
C3 W1 C1 111.79(13) . . ?
C3 W1 C2 73.88(13) . . ?
C1 W1 C2 38.06(12) . . ?
C3 W1 C4 87.94(13) . . ?
C1 W1 C4 99.81(13) . . ?
C2 W1 C4 95.50(13) . . ?
C3 W1 N5 94.25(12) . . ?
C1 W1 N5 92.47(12) . . ?
C2 W1 N5 98.66(11) . . ?
C4 W1 N5 165.73(12) . . ?
C3 W1 N1 83.40(12) . . ?
C1 W1 N1 163.95(11) . . ?
C2 W1 N1 157.20(11) . . ?
C4 W1 N1 85.40(12) . . ?
N5 W1 N1 80.86(10) . . ?
C3 W1 N3 161.94(13) . . ?
C1 W1 N3 86.05(11) . . ?
C2 W1 N3 123.68(11) . . ?
C4 W1 N3 86.18(11) . . ?
N5 W1 N3 87.47(10) . . ?
N1 W1 N3 79.12(10) . . ?
P1 Pd1 P2 88.82(3) . . ?
P1 Pd1 Cl1 86.08(4) . . ?
P2 Pd1 Cl1 172.96(4) . . ?
P1 Pd1 Cl2 179.08(4) . . ?
P2 Pd1 Cl2 91.71(4) . . ?
Cl1 Pd1 Cl2 93.33(4) . . ?
C29 P1 C23 109.28(16) . . ?
C29 P1 C1 106.53(16) . . ?
C23 P1 C1 103.50(16) . . ?
C29 P1 Pd1 112.48(12) . . ?
C23 P1 Pd1 118.27(12) . . ?
C1 P1 Pd1 105.68(10) . . ?
C35 P2 C41 104.52(15) . . ?
C35 P2 C2 103.84(15) . . ?
C41 P2 C2 109.89(15) . . ?
C35 P2 Pd1 113.58(12) . . ?
C41 P2 Pd1 119.19(13) . . ?
C2 P2 Pd1 104.84(11) . . ?
C6 N1 N2 106.7(3) . . ?
C6 N1 W1 134.9(2) . . ?
N2 N1 W1 118.4(2) . . ?
C8 N2 N1 109.1(3) . . ?
C8 N2 B1 129.4(3) . . ?
N1 N2 B1 121.5(3) . . ?
C18 N5 N6 106.0(3) . . ?
C18 N5 W1 132.3(2) . . ?
N6 N5 W1 121.6(2) . . ?
C20 N6 N5 110.4(3) . . ?
C20 N6 B1 130.0(3) . . ?
N5 N6 B1 118.7(3) . . ?
C12 N3 N4 106.8(2) . . ?
C12 N3 W1 133.5(2) . . ?
N4 N3 W1 119.59(19) . . ?
C14 N4 N3 109.5(3) . . ?
C14 N4 B1 129.7(3) . . ?
N3 N4 B1 120.0(2) . . ?
N4 B1 N6 110.5(3) . . ?
N4 B1 N2 107.9(3) . . ?
N6 B1 N2 107.8(3) . . ?
N4 B1 H1 110.2 . . ?
N6 B1 H1 110.2 . . ?
N2 B1 H1 110.2 . . ?
C2 C1 P1 120.2(2) . . ?
C2 C1 W1 72.5(2) . . ?
P1 C1 W1 162.89(18) . . ?
C1 C2 P2 119.1(3) . . ?
C1 C2 W1 69.46(19) . . ?
P2 C2 W1 171.38(19) . . ?
O1 C3 W1 178.8(3) . . ?
N7 C4 W1 177.2(3) . . ?
C6 C5 H5A 109.5 . . ?
C6 C5 H5B 109.5 . . ?
H5A C5 H5B 109.5 . . ?
C6 C5 H5C 109.5 . . ?
H5A C5 H5C 109.5 . . ?
H5B C5 H5C 109.5 . . ?
N1 C6 C7 110.0(3) . . ?
N1 C6 C5 124.5(3) . . ?
C7 C6 C5 125.5(3) . . ?
C8 C7 C6 105.0(3) . . ?
C8 C7 C10 128.0(3) . . ?
C6 C7 C10 127.0(4) . . ?
N2 C8 C7 109.2(3) . . ?
N2 C8 C9 122.5(3) . . ?
C7 C8 C9 128.3(3) . . ?
C8 C9 H9A 109.5 . . ?
C8 C9 H9B 109.5 . . ?
H9A C9 H9B 109.5 . . ?
C8 C9 H9C 109.5 . . ?
H9A C9 H9C 109.5 . . ?
H9B C9 H9C 109.5 . . ?
C7 C10 H10A 109.5 . . ?
C7 C10 H10B 109.5 . . ?
H10A C10 H10B 109.5 . . ?
C7 C10 H10C 109.5 . . ?
H10A C10 H10C 109.5 . . ?
H10B C10 H10C 109.5 . . ?
C18 C17 H17A 109.5 . . ?
C18 C17 H17B 109.5 . . ?
H17A C17 H17B 109.5 . . ?
C18 C17 H17C 109.5 . . ?
H17A C17 H17C 109.5 . . ?
H17B C17 H17C 109.5 . . ?
N5 C18 C19 110.0(3) . . ?
N5 C18 C17 123.5(3) . . ?
C19 C18 C17 126.5(3) . . ?
C20 C19 C18 105.2(3) . . ?
C20 C19 C22 129.1(3) . . ?
C18 C19 C22 125.7(3) . . ?
N6 C20 C19 108.3(3) . . ?
N6 C20 C21 122.5(3) . . ?
C19 C20 C21 129.1(3) . . ?
C20 C21 H21A 109.5 . . ?
C20 C21 H21B 109.5 . . ?
H21A C21 H21B 109.5 . . ?
C20 C21 H21C 109.5 . . ?
H21A C21 H21C 109.5 . . ?
H21B C21 H21C 109.5 . . ?
C19 C22 H22A 109.5 . . ?
C19 C22 H22B 109.5 . . ?
H22A C22 H22B 109.5 . . ?
C19 C22 H22C 109.5 . . ?
H22A C22 H22C 109.5 . . ?
H22B C22 H22C 109.5 . . ?
C12 C11 H11A 109.5 . . ?
C12 C11 H11B 109.5 . . ?
H11A C11 H11B 109.5 . . ?
C12 C11 H11C 109.5 . . ?
H11A C11 H11C 109.5 . . ?
H11B C11 H11C 109.5 . . ?
N3 C12 C13 109.3(3) . . ?
N3 C12 C11 124.7(3) . . ?
C13 C12 C11 125.9(3) . . ?
C14 C13 C12 105.9(3) . . ?
C14 C13 C16 128.8(3) . . ?
C12 C13 C16 125.3(4) . . ?
N4 C14 C13 108.4(3) . . ?
N4 C14 C15 121.6(3) . . ?
C13 C14 C15 129.9(3) . . ?
C14 C15 H15A 109.5 . . ?
C14 C15 H15B 109.5 . . ?
H15A C15 H15B 109.5 . . ?
C14 C15 H15C 109.5 . . ?
H15A C15 H15C 109.5 . . ?
H15B C15 H15C 109.5 . . ?
C13 C16 H16A 109.5 . . ?
C13 C16 H16B 109.5 . . ?
H16A C16 H16B 109.5 . . ?
C13 C16 H16C 109.5 . . ?
H16A C16 H16C 109.5 . . ?
H16B C16 H16C 109.5 . . ?
C28 C23 C24 119.5(3) . . ?
C28 C23 P1 121.0(3) . . ?
C24 C23 P1 119.5(3) . . ?
C23 C24 C25 120.2(4) . . ?
C23 C24 H24 119.9 . . ?
C25 C24 H24 119.9 . . ?
C26 C25 C24 120.1(4) . . ?
C26 C25 H25 120.0 . . ?
C24 C25 H25 120.0 . . ?
C25 C26 C27 119.7(4) . . ?
C25 C26 H26 120.2 . . ?
C27 C26 H26 120.2 . . ?
C26 C27 C28 120.6(4) . . ?
C26 C27 H27 119.7 . . ?
C28 C27 H27 119.7 . . ?
C23 C28 C27 119.7(4) . . ?
C23 C28 H28 120.2 . . ?
C27 C28 H28 120.2 . . ?
C34 C29 C30 119.7(3) . . ?
C34 C29 P1 117.3(3) . . ?
C30 C29 P1 122.9(3) . . ?
C31 C30 C29 119.7(4) . . ?
C31 C30 H30 120.2 . . ?
C29 C30 H30 120.2 . . ?
C32 C31 C30 120.5(4) . . ?
C32 C31 H31 119.8 . . ?
C30 C31 H31 119.8 . . ?
C31 C32 C33 120.1(4) . . ?
C31 C32 H32 120.0 . . ?
C33 C32 H32 120.0 . . ?
C34 C33 C32 120.0(4) . . ?
C34 C33 H33 120.0 . . ?
C32 C33 H33 120.0 . . ?
C33 C34 C29 120.0(3) . . ?
C33 C34 H34 120.0 . . ?
C29 C34 H34 120.0 . . ?
C36 C35 C40 119.2(3) . . ?
C36 C35 P2 122.6(3) . . ?
C40 C35 P2 118.2(3) . . ?
C35 C36 C37 120.2(4) . . ?
C35 C36 H36 119.9 . . ?
C37 C36 H36 119.9 . . ?
C38 C37 C36 120.4(5) . . ?
C38 C37 H37 119.8 . . ?
C36 C37 H37 119.8 . . ?
C37 C38 C39 120.5(4) . . ?
C37 C38 H38 119.8 . . ?
C39 C38 H38 119.8 . . ?
C38 C39 C40 120.3(4) . . ?
C38 C39 H39 119.9 . . ?
C40 C39 H39 119.9 . . ?
C39 C40 C35 119.5(4) . . ?
C39 C40 H40 120.3 . . ?
C35 C40 H40 120.3 . . ?
C46 C41 C42 120.0(3) . . ?
C46 C41 P2 120.3(3) . . ?
C42 C41 P2 119.7(3) . . ?
C43 C42 C41 119.8(4) . . ?
C43 C42 H42 120.1 . . ?
C41 C42 H42 120.1 . . ?
C44 C43 C42 119.5(4) . . ?
C44 C43 H43 120.3 . . ?
C42 C43 H43 120.3 . . ?
C45 C44 C43 120.9(3) . . ?
C45 C44 H44 119.5 . . ?
C43 C44 H44 119.5 . . ?
C44 C45 C46 119.9(4) . . ?
C44 C45 H45 120.1 . . ?
C46 C45 H45 120.1 . . ?
C45 C46 C41 119.9(4) . . ?
C45 C46 H46 120.0 . . ?
C41 C46 H46 120.0 . . ?

loop_
_geom_bond_atom_site_label_1
_geom_bond_atom_site_label_2
_geom_bond_distance
_geom_bond_site_symmetry_2
_geom_bond_publ_flag
N8 C47 1.193(19) . ?
C47 C48 1.427(18) . ?
C48 H48A 0.9800 . ?
C48 H48B 0.9800 . ?
C48 H48C 0.9800 . ?
W1 C3 2.000(3) . ?
W1 C1 2.020(3) . ?
W1 C2 2.057(3) . ?
W1 C4 2.143(3) . ?
W1 N5 2.180(3) . ?
W1 N1 2.215(3) . ?
W1 N3 2.218(2) . ?
Pd1 P1 2.2335(8) . ?
Pd1 P2 2.2556(9) . ?
Pd1 Cl1 2.3407(11) . ?
Pd1 Cl2 2.3454(9) . ?
P1 C29 1.803(3) . ?
P1 C23 1.807(3) . ?
P1 C1 1.807(3) . ?
P2 C35 1.808(3) . ?
P2 C41 1.810(3) . ?
P2 C2 1.819(3) . ?
O1 C3 1.144(4) . ?
N1 C6 1.350(5) . ?
N1 N2 1.379(4) . ?
N2 C8 1.346(4) . ?
N2 B1 1.550(5) . ?
N5 C18 1.362(4) . ?
N5 N6 1.369(4) . ?
N6 C20 1.343(4) . ?
N6 B1 1.535(4) . ?
N3 C12 1.351(4) . ?
N3 N4 1.380(4) . ?
N4 C14 1.354(4) . ?
N4 B1 1.518(5) . ?
N7 C4 1.140(5) . ?
B1 H1 1.0000 . ?
C1 C2 1.330(4) . ?
C5 C6 1.488(5) . ?
C5 H5A 0.9800 . ?
C5 H5B 0.9800 . ?
C5 H5C 0.9800 . ?
C6 C7 1.399(5) . ?
C7 C8 1.382(5) . ?
C7 C10 1.497(5) . ?
C8 C9 1.507(5) . ?
C9 H9A 0.9800 . ?
C9 H9B 0.9800 . ?
C9 H9C 0.9800 . ?
C10 H10A 0.9800 . ?
C10 H10B 0.9800 . ?
C10 H10C 0.9800 . ?
C17 C18 1.483(4) . ?
C17 H17A 0.9800 . ?
C17 H17B 0.9800 . ?
C17 H17C 0.9800 . ?
C18 C19 1.395(4) . ?
C19 C20 1.390(4) . ?
C19 C22 1.494(5) . ?
C20 C21 1.498(5) . ?
C21 H21A 0.9800 . ?
C21 H21B 0.9800 . ?
C21 H21C 0.9800 . ?
C22 H22A 0.9800 . ?
C22 H22B 0.9800 . ?
C22 H22C 0.9800 . ?
C11 C12 1.485(5) . ?
C11 H11A 0.9800 . ?
C11 H11B 0.9800 . ?
C11 H11C 0.9800 . ?
C12 C13 1.408(5) . ?
C13 C14 1.379(5) . ?
C13 C16 1.506(5) . ?
C14 C15 1.496(5) . ?
C15 H15A 0.9800 . ?
C15 H15B 0.9800 . ?
C15 H15C 0.9800 . ?
C16 H16A 0.9800 . ?
C16 H16B 0.9800 . ?
C16 H16C 0.9800 . ?
C23 C28 1.377(5) . ?
C23 C24 1.386(5) . ?
C24 C25 1.392(5) . ?
C24 H24 0.9500 . ?
C25 C26 1.367(7) . ?
C25 H25 0.9500 . ?
C26 C27 1.378(7) . ?
C26 H26 0.9500 . ?
C27 C28 1.391(6) . ?
C27 H27 0.9500 . ?
C28 H28 0.9500 . ?
C29 C34 1.388(5) . ?
C29 C30 1.395(5) . ?
C30 C31 1.388(6) . ?
C30 H30 0.9500 . ?
C31 C32 1.372(7) . ?
C31 H31 0.9500 . ?
C32 C33 1.392(6) . ?
C32 H32 0.9500 . ?
C33 C34 1.384(5) . ?
C33 H33 0.9500 . ?
C34 H34 0.9500 . ?
C35 C36 1.388(6) . ?
C35 C40 1.405(5) . ?
C36 C37 1.388(6) . ?
C36 H36 0.9500 . ?
C37 C38 1.364(7) . ?
C37 H37 0.9500 . ?
C38 C39 1.379(7) . ?
C38 H38 0.9500 . ?
C39 C40 1.388(6) . ?
C39 H39 0.9500 . ?
C40 H40 0.9500 . ?
C41 C46 1.391(5) . ?
C41 C42 1.403(5) . ?
C42 C43 1.393(5) . ?
C42 H42 0.9500 . ?
C43 C44 1.389(6) . ?
C43 H43 0.9500 . ?
C44 C45 1.385(7) . ?
C44 H44 0.9500 . ?
C45 C46 1.391(5) . ?
C45 H45 0.9500 . ?
C46 H46 0.9500 . ?

loop_
_geom_torsion_atom_site_label_1
_geom_torsion_atom_site_label_2
_geom_torsion_atom_site_label_3
_geom_torsion_atom_site_label_4
_geom_torsion
_geom_torsion_site_symmetry_1
_geom_torsion_site_symmetry_2
_geom_torsion_site_symmetry_3
_geom_torsion_site_symmetry_4
_geom_torsion_publ_flag
C6 N1 N2 C8 -0.6(3) . . . . ?
W1 N1 N2 C8 178.0(2) . . . . ?
C6 N1 N2 B1 177.3(3) . . . . ?
W1 N1 N2 B1 -4.1(4) . . . . ?
C18 N5 N6 C20 0.5(4) . . . . ?
W1 N5 N6 C20 178.3(2) . . . . ?
C18 N5 N6 B1 170.9(3) . . . . ?
W1 N5 N6 B1 -11.3(4) . . . . ?
C12 N3 N4 C14 0.0(4) . . . . ?
W1 N3 N4 C14 -178.5(2) . . . . ?
C12 N3 N4 B1 -170.9(3) . . . . ?
W1 N3 N4 B1 10.7(4) . . . . ?
C14 N4 B1 N6 126.5(4) . . . . ?
N3 N4 B1 N6 -64.8(4) . . . . ?
C14 N4 B1 N2 -115.9(4) . . . . ?
N3 N4 B1 N2 52.8(4) . . . . ?
C20 N6 B1 N4 -126.5(4) . . . . ?
N5 N6 B1 N4 65.3(4) . . . . ?
C20 N6 B1 N2 115.8(4) . . . . ?
N5 N6 B1 N2 -52.4(4) . . . . ?
C8 N2 B1 N4 120.0(3) . . . . ?
N1 N2 B1 N4 -57.5(3) . . . . ?
C8 N2 B1 N6 -120.6(3) . . . . ?
N1 N2 B1 N6 61.9(4) . . . . ?
C29 P1 C1 C2 -124.3(3) . . . . ?
C23 P1 C1 C2 120.5(3) . . . . ?
Pd1 P1 C1 C2 -4.4(3) . . . . ?
C29 P1 C1 W1 100.8(6) . . . . ?
C23 P1 C1 W1 -14.4(6) . . . . ?
Pd1 P1 C1 W1 -139.4(6) . . . . ?
P1 C1 C2 P2 11.9(4) . . . . ?
W1 C1 C2 P2 179.2(2) . . . . ?
P1 C1 C2 W1 -167.4(2) . . . . ?
C35 P2 C2 C1 106.5(3) . . . . ?
C41 P2 C2 C1 -142.1(3) . . . . ?
Pd1 P2 C2 C1 -12.9(3) . . . . ?
N2 N1 C6 C7 0.0(4) . . . . ?
W1 N1 C6 C7 -178.3(2) . . . . ?
N2 N1 C6 C5 -179.9(3) . . . . ?
W1 N1 C6 C5 1.8(5) . . . . ?
N1 C6 C7 C8 0.5(4) . . . . ?
C5 C6 C7 C8 -179.5(3) . . . . ?
N1 C6 C7 C10 -179.5(4) . . . . ?
C5 C6 C7 C10 0.4(6) . . . . ?
N1 N2 C8 C7 0.9(4) . . . . ?
B1 N2 C8 C7 -176.7(3) . . . . ?
N1 N2 C8 C9 -178.5(3) . . . . ?
B1 N2 C8 C9 3.8(5) . . . . ?
C6 C7 C8 N2 -0.9(4) . . . . ?
C10 C7 C8 N2 179.1(4) . . . . ?
C6 C7 C8 C9 178.5(4) . . . . ?
C10 C7 C8 C9 -1.5(6) . . . . ?
N6 N5 C18 C19 0.2(4) . . . . ?
W1 N5 C18 C19 -177.2(2) . . . . ?
N6 N5 C18 C17 179.1(3) . . . . ?
W1 N5 C18 C17 1.7(5) . . . . ?
N5 C18 C19 C20 -0.9(4) . . . . ?
C17 C18 C19 C20 -179.7(3) . . . . ?
N5 C18 C19 C22 -179.7(3) . . . . ?
C17 C18 C19 C22 1.5(6) . . . . ?
N5 N6 C20 C19 -1.1(4) . . . . ?
B1 N6 C20 C19 -170.1(3) . . . . ?
N5 N6 C20 C21 179.4(3) . . . . ?
B1 N6 C20 C21 10.5(6) . . . . ?
C18 C19 C20 N6 1.2(4) . . . . ?
C22 C19 C20 N6 180.0(4) . . . . ?
C18 C19 C20 C21 -179.4(4) . . . . ?
C22 C19 C20 C21 -0.7(6) . . . . ?
N4 N3 C12 C13 -0.6(4) . . . . ?
W1 N3 C12 C13 177.5(2) . . . . ?
N4 N3 C12 C11 176.0(3) . . . . ?
W1 N3 C12 C11 -5.9(5) . . . . ?
N3 C12 C13 C14 1.0(4) . . . . ?
C11 C12 C13 C14 -175.5(3) . . . . ?
N3 C12 C13 C16 178.3(4) . . . . ?
C11 C12 C13 C16 1.7(6) . . . . ?
N3 N4 C14 C13 0.7(4) . . . . ?
B1 N4 C14 C13 170.3(3) . . . . ?
N3 N4 C14 C15 -177.1(3) . . . . ?
B1 N4 C14 C15 -7.4(6) . . . . ?
C12 C13 C14 N4 -1.0(4) . . . . ?
C16 C13 C14 N4 -178.1(4) . . . . ?
C12 C13 C14 C15 176.5(4) . . . . ?
C16 C13 C14 C15 -0.6(7) . . . . ?
C29 P1 C23 C28 121.0(3) . . . . ?
C1 P1 C23 C28 -125.8(3) . . . . ?
Pd1 P1 C23 C28 -9.4(4) . . . . ?
C29 P1 C23 C24 -60.5(4) . . . . ?
C1 P1 C23 C24 52.7(3) . . . . ?
Pd1 P1 C23 C24 169.1(3) . . . . ?
C28 C23 C24 C25 -3.5(7) . . . . ?
P1 C23 C24 C25 178.0(4) . . . . ?
C23 C24 C25 C26 -0.5(7) . . . . ?
C24 C25 C26 C27 5.1(8) . . . . ?
C25 C26 C27 C28 -5.7(8) . . . . ?
C24 C23 C28 C27 2.9(7) . . . . ?
P1 C23 C28 C27 -178.6(4) . . . . ?
C26 C27 C28 C23 1.7(8) . . . . ?
C23 P1 C29 C34 180.0(3) . . . . ?
C1 P1 C29 C34 68.7(3) . . . . ?
Pd1 P1 C29 C34 -46.6(3) . . . . ?
C23 P1 C29 C30 1.4(4) . . . . ?
C1 P1 C29 C30 -109.8(4) . . . . ?
Pd1 P1 C29 C30 134.8(3) . . . . ?
C34 C29 C30 C31 -1.0(7) . . . . ?
P1 C29 C30 C31 177.5(4) . . . . ?
C29 C30 C31 C32 -0.1(8) . . . . ?
C30 C31 C32 C33 0.5(8) . . . . ?
C31 C32 C33 C34 0.2(7) . . . . ?
C32 C33 C34 C29 -1.3(6) . . . . ?
C30 C29 C34 C33 1.8(6) . . . . ?
P1 C29 C34 C33 -176.9(3) . . . . ?
C41 P2 C35 C36 -132.2(4) . . . . ?
C2 P2 C35 C36 -17.0(4) . . . . ?
Pd1 P2 C35 C36 96.3(4) . . . . ?
C41 P2 C35 C40 49.8(3) . . . . ?
C2 P2 C35 C40 165.0(3) . . . . ?
Pd1 P2 C35 C40 -81.7(3) . . . . ?
C40 C35 C36 C37 -1.3(7) . . . . ?
P2 C35 C36 C37 -179.3(4) . . . . ?
C35 C36 C37 C38 -0.1(9) . . . . ?
C36 C37 C38 C39 1.1(9) . . . . ?
C37 C38 C39 C40 -0.7(7) . . . . ?
C38 C39 C40 C35 -0.8(6) . . . . ?
C36 C35 C40 C39 1.7(6) . . . . ?
P2 C35 C40 C39 179.8(3) . . . . ?
C35 P2 C41 C46 -139.5(3) . . . . ?
C2 P2 C41 C46 109.6(3) . . . . ?
Pd1 P2 C41 C46 -11.4(3) . . . . ?
C35 P2 C41 C42 42.5(3) . . . . ?
C2 P2 C41 C42 -68.4(3) . . . . ?
Pd1 P2 C41 C42 170.7(2) . . . . ?
C46 C41 C42 C43 -2.2(5) . . . . ?
P2 C41 C42 C43 175.8(3) . . . . ?
C41 C42 C43 C44 1.5(5) . . . . ?
C42 C43 C44 C45 0.2(6) . . . . ?
C43 C44 C45 C46 -1.2(6) . . . . ?
C44 C45 C46 C41 0.5(5) . . . . ?
C42 C41 C46 C45 1.2(5) . . . . ?
P2 C41 C46 C45 -176.7(3) . . . . ?

loop_
_platon_squeeze_void_nr
_platon_squeeze_void_average_x
_platon_squeeze_void_average_y
_platon_squeeze_void_average_z
_platon_squeeze_void_volume
_platon_squeeze_void_count_electrons
_platon_squeeze_void_content
1 0.089 0.448 0.691 171 43 ' '
2 -0.091 0.553 0.305 168 43 ' '
